data_2236438
loop_
_publ_author_name
'Suwunwong, Thitipone'
'Chantrapromma, Suchada'
'Fun, Hoong-Kun'

_publ_section_title
;
 6-(4-Aminophenyl)-4-(4-ethoxyphenyl)-2-methoxynicotinonitrile
;
_journal_coeditor_code LH5514
_journal_issue 9
_journal_name_full 'Acta Crystallographica Section E'
_journal_page_first o2812
_journal_page_last o2813
_journal_paper_doi 10.1107/S1600536812036276
_journal_volume 68
_journal_year 2012
_chemical_formula_iupac 'C21 H19 N3 O2'
_chemical_formula_moiety 'C21 H19 N3 O2'
_chemical_formula_sum 'C21 H19 N3 O2'
_chemical_formula_weight 345.39
_chemical_melting_point_gt 477
_chemical_melting_point_lt 478
_chemical_name_systematic
;
6-(4-Aminophenyl)-4-(4-ethoxyphenyl)-2-methoxynicotinonitrile
;
_space_group_IT_number 14
_symmetry_cell_setting monoclinic
_symmetry_space_group_name_Hall '-P 2ybc'
_symmetry_space_group_name_H-M 'P 1 21/c 1'
_atom_sites_solution_hydrogens geom
_atom_sites_solution_primary direct
_atom_sites_solution_secondary difmap
_audit_creation_method SHELXL-97
_cell_angle_alpha 90.00
_cell_angle_beta 91.315(2)
_cell_angle_gamma 90.00
_cell_formula_units_Z 4
_cell_length_a 5.3924(2)
_cell_length_b 16.5111(5)
_cell_length_c 20.1415(6)
_cell_measurement_reflns_used 5216
_cell_measurement_temperature 298(2)
_cell_measurement_theta_max 30.00
_cell_measurement_theta_min 2.02
_cell_volume 1792.82(10)
_computing_cell_refinement 'SAINT (Bruker, 2005)'
_computing_data_collection 'APEX2 (Bruker, 2005)'
_computing_data_reduction 'SAINT (Bruker, 2005)'
_computing_molecular_graphics 'SHELXTL (Sheldrick, 2008)'
_computing_publication_material
;
SHELXTL (Sheldrick, 2008) and PLATON (Spek, 2009)
;
_computing_structure_refinement 'SHELXTL (Sheldrick, 2008)'
_computing_structure_solution 'SHELXTL (Sheldrick, 2008)'
_diffrn_ambient_temperature 298(2)
_diffrn_measured_fraction_theta_full 0.996
_diffrn_measured_fraction_theta_max 0.996
_diffrn_measurement_device_type 'Bruker APEXII CCD area-detector'
_diffrn_measurement_method '\f and \w scans'
_diffrn_radiation_monochromator graphite
_diffrn_radiation_source 'sealed tube'
_diffrn_radiation_type MoK\a
_diffrn_radiation_wavelength 0.71073
_diffrn_reflns_av_R_equivalents 0.0282
_diffrn_reflns_av_sigmaI/netI 0.0296
_diffrn_reflns_limit_h_max 7
_diffrn_reflns_limit_h_min -7
_diffrn_reflns_limit_k_max 23
_diffrn_reflns_limit_k_min -23
_diffrn_reflns_limit_l_max 28
_diffrn_reflns_limit_l_min -28
_diffrn_reflns_number 17814
_diffrn_reflns_theta_full 30.00
_diffrn_reflns_theta_max 30.00
_diffrn_reflns_theta_min 2.02
_diffrn_standards_number 0
_exptl_absorpt_coefficient_mu 0.084
_exptl_absorpt_correction_T_max 0.9821
_exptl_absorpt_correction_T_min 0.9558
_exptl_absorpt_correction_type multi-scan
_exptl_absorpt_process_details '(SADABS; Bruker, 2005)'
_exptl_crystal_colour Pale-brown
_exptl_crystal_density_diffrn 1.280
_exptl_crystal_density_method 'not measured'
_exptl_crystal_description Block
_exptl_crystal_F_000 728
_exptl_crystal_size_max 0.54
_exptl_crystal_size_mid 0.25
_exptl_crystal_size_min 0.22
_refine_diff_density_max 0.186
_refine_diff_density_min -0.165
_refine_ls_extinction_method none
_refine_ls_goodness_of_fit_ref 1.035
_refine_ls_hydrogen_treatment mixed
_refine_ls_matrix_type full
_refine_ls_number_parameters 245
_refine_ls_number_reflns 5216
_refine_ls_number_restraints 0
_refine_ls_restrained_S_all 1.035
_refine_ls_R_factor_all 0.0959
_refine_ls_R_factor_gt 0.0522
_refine_ls_shift/su_max 0.001
_refine_ls_shift/su_mean 0.001
_refine_ls_structure_factor_coef Fsqd
_refine_ls_weighting_details 'calc w=1/[\s^2^(Fo^2^)+(0.0647P)^2^+0.3033P] where P=(Fo^2^+2Fc^2^)/3'
_refine_ls_weighting_scheme calc
_refine_ls_wR_factor_gt 0.1308
_refine_ls_wR_factor_ref 0.1591
_reflns_number_gt 3013
_reflns_number_total 5216
_reflns_threshold_expression I>2\s(I)
_cod_data_source_file lh5514.cif
_cod_data_source_block I
_cod_original_sg_symbol_H-M 'P 21/c'
_cod_database_code 2236438
_cod_database_fobs_code 2236438

loop_
_symmetry_equiv_pos_as_xyz
'x, y, z'
'-x, y+1/2, -z+1/2'
'-x, -y, -z'
'x, -y-1/2, z-1/2'

loop_
_atom_site_type_symbol
_atom_site_label
_atom_site_fract_x
_atom_site_fract_y
_atom_site_fract_z
_atom_site_U_iso_or_equiv
_atom_site_adp_type
_atom_site_calc_flag
_atom_site_refinement_flags
_atom_site_occupancy
_atom_site_symmetry_multiplicity
O O1 0.3134(2) 0.38320(7) 0.14470(6) 0.0637(3) Uani d . 1 1
O O2 1.3927(3) 0.09389(7) 0.37553(7) 0.0737(4) Uani d . 1 1
N N1 1.3663(3) 0.21531(8) 0.43089(6) 0.0543(3) Uani d . 1 1
N N2 1.0455(4) 0.08668(10) 0.23879(9) 0.0858(6) Uani d . 1 1
N N3 1.6313(5) 0.48378(15) 0.64781(10) 0.0987(7) Uani d . 1 1
C C1 1.5687(4) 0.32043(10) 0.52550(9) 0.0654(5) Uani d . 1 1
H H1A 1.6556 0.2743 0.5133 0.078 Uiso calc R 1 1
C C2 1.6575(4) 0.36652(11) 0.57804(9) 0.0675(5) Uani d . 1 1
H H2A 1.8018 0.3506 0.6006 0.081 Uiso calc R 1 1
C C3 1.5363(4) 0.43554(12) 0.59760(9) 0.0663(5) Uani d . 1 1
C C4 1.3212(5) 0.45547(16) 0.56331(12) 0.1042(9) Uani d . 1 1
H H4A 1.2332 0.5012 0.5759 0.125 Uiso calc R 1 1
C C5 1.2329(4) 0.40959(14) 0.51089(11) 0.0874(7) Uani d . 1 1
H H5A 1.0877 0.4254 0.4887 0.105 Uiso calc R 1 1
C C6 1.3538(3) 0.34094(10) 0.49045(8) 0.0514(4) Uani d . 1 1
C C7 1.2622(3) 0.28980(9) 0.43520(8) 0.0501(4) Uani d . 1 1
C C8 1.0805(3) 0.31513(10) 0.38963(8) 0.0540(4) Uani d . 1 1
H H8A 1.0110 0.3663 0.3941 0.065 Uiso calc R 1 1
C C9 1.0004(3) 0.26572(9) 0.33750(7) 0.0485(4) Uani d . 1 1
C C10 1.1104(3) 0.18863(9) 0.33383(8) 0.0509(4) Uani d . 1 1
C C11 1.2909(3) 0.16807(9) 0.38214(8) 0.0537(4) Uani d . 1 1
C C12 0.8139(3) 0.29470(9) 0.28753(7) 0.0484(4) Uani d . 1 1
C C13 0.8087(3) 0.37611(10) 0.26827(8) 0.0547(4) Uani d . 1 1
H H13A 0.9214 0.4122 0.2876 0.066 Uiso calc R 1 1
C C14 0.6399(3) 0.40372(10) 0.22128(8) 0.0564(4) Uani d . 1 1
H H14A 0.6392 0.4581 0.2093 0.068 Uiso calc R 1 1
C C15 0.4699(3) 0.35068(10) 0.19151(8) 0.0511(4) Uani d . 1 1
C C16 0.4713(3) 0.27011(10) 0.21019(8) 0.0544(4) Uani d . 1 1
H H16A 0.3585 0.2341 0.1908 0.065 Uiso calc R 1 1
C C17 0.6410(3) 0.24309(10) 0.25784(8) 0.0534(4) Uani d . 1 1
H H17A 0.6391 0.1889 0.2703 0.064 Uiso calc R 1 1
C C18 0.1324(3) 0.33169(12) 0.11351(9) 0.0643(5) Uani d . 1 1
H H18A 0.0257 0.3082 0.1465 0.077 Uiso calc R 1 1
H H18B 0.2131 0.2881 0.0900 0.077 Uiso calc R 1 1
C C19 -0.0167(4) 0.38315(14) 0.06586(11) 0.0864(7) Uani d . 1 1
H H19A -0.1479 0.3513 0.0461 0.130 Uiso calc R 1 1
H H19B 0.0887 0.4030 0.0317 0.130 Uiso calc R 1 1
H H19C -0.0865 0.4281 0.0893 0.130 Uiso calc R 1 1
C C20 1.0686(3) 0.13264(10) 0.28075(9) 0.0608(5) Uani d . 1 1
C C21 1.5900(4) 0.07236(12) 0.42137(11) 0.0818(7) Uani d . 1 1
H H21A 1.6516 0.0196 0.4105 0.123 Uiso calc R 1 1
H H21B 1.5285 0.0719 0.4657 0.123 Uiso calc R 1 1
H H21C 1.7217 0.1112 0.4185 0.123 Uiso calc R 1 1
H H2N3 1.747(5) 0.4641(15) 0.6750(13) 0.101(8) Uiso d . 1 1
H H1N3 1.536(5) 0.5205(19) 0.6634(15) 0.129(11) Uiso d . 1 1

loop_
_atom_site_aniso_label
_atom_site_aniso_U_11
_atom_site_aniso_U_22
_atom_site_aniso_U_33
_atom_site_aniso_U_12
_atom_site_aniso_U_13
_atom_site_aniso_U_23
O1 0.0660(7) 0.0607(7) 0.0629(8) -0.0029(6) -0.0309(6) 0.0055(6)
O2 0.0944(9) 0.0481(6) 0.0765(9) 0.0129(6) -0.0432(8) -0.0048(6)
N1 0.0654(8) 0.0489(7) 0.0478(7) -0.0002(6) -0.0171(6) 0.0033(6)
N2 0.1065(14) 0.0644(10) 0.0843(12) 0.0134(9) -0.0443(11) -0.0191(9)
N3 0.1089(16) 0.1055(16) 0.0794(13) 0.0313(13) -0.0496(12) -0.0399(12)
C1 0.0775(12) 0.0515(9) 0.0655(11) 0.0122(8) -0.0303(9) -0.0019(8)
C2 0.0783(12) 0.0623(10) 0.0603(11) 0.0073(9) -0.0347(9) 0.0019(8)
C3 0.0720(11) 0.0775(12) 0.0485(10) 0.0090(9) -0.0192(9) -0.0112(8)
C4 0.0993(16) 0.1191(19) 0.0918(16) 0.0551(14) -0.0506(13) -0.0563(15)
C5 0.0796(13) 0.1055(16) 0.0750(14) 0.0393(12) -0.0402(11) -0.0366(12)
C6 0.0576(9) 0.0548(9) 0.0411(8) 0.0016(7) -0.0128(7) 0.0017(7)
C7 0.0555(9) 0.0513(8) 0.0431(8) -0.0004(7) -0.0106(7) 0.0030(6)
C8 0.0626(10) 0.0513(8) 0.0472(9) 0.0068(7) -0.0148(7) -0.0027(7)
C9 0.0510(8) 0.0499(8) 0.0439(8) -0.0027(7) -0.0108(7) 0.0037(6)
C10 0.0586(9) 0.0466(8) 0.0468(8) -0.0045(7) -0.0156(7) 0.0023(6)
C11 0.0651(10) 0.0436(8) 0.0516(9) 0.0004(7) -0.0162(8) 0.0048(7)
C12 0.0505(8) 0.0499(8) 0.0442(8) 0.0006(7) -0.0123(7) -0.0004(6)
C13 0.0628(10) 0.0474(8) 0.0530(9) -0.0030(7) -0.0209(8) -0.0033(7)
C14 0.0675(10) 0.0444(8) 0.0562(10) 0.0000(7) -0.0212(8) 0.0020(7)
C15 0.0523(8) 0.0531(8) 0.0471(9) 0.0016(7) -0.0146(7) 0.0007(7)
C16 0.0503(9) 0.0545(9) 0.0576(10) -0.0071(7) -0.0172(7) 0.0012(7)
C17 0.0543(9) 0.0487(8) 0.0568(9) -0.0036(7) -0.0122(7) 0.0068(7)
C18 0.0598(10) 0.0711(11) 0.0608(11) -0.0038(8) -0.0226(8) -0.0032(8)
C19 0.0809(14) 0.0989(16) 0.0775(14) -0.0139(12) -0.0418(11) 0.0149(12)
C20 0.0703(11) 0.0479(8) 0.0630(11) 0.0020(8) -0.0256(9) -0.0007(8)
C21 0.0986(15) 0.0603(11) 0.0843(14) 0.0193(10) -0.0444(12) -0.0005(10)

loop_
_atom_type_symbol
_atom_type_description
_atom_type_scat_dispersion_real
_atom_type_scat_dispersion_imag
_atom_type_scat_source
C C 0.0033 0.0016 'International Tables Vol C Tables 4.2.6.8 and 6.1.1.4'
H H 0.0000 0.0000 'International Tables Vol C Tables 4.2.6.8 and 6.1.1.4'
N N 0.0061 0.0033 'International Tables Vol C Tables 4.2.6.8 and 6.1.1.4'
O O 0.0106 0.0060 'International Tables Vol C Tables 4.2.6.8 and 6.1.1.4'

loop_
_geom_angle_atom_site_label_1
_geom_angle_atom_site_label_2
_geom_angle_atom_site_label_3
_geom_angle
C15 O1 C18 118.42(13)
C11 O2 C21 117.24(13)
C11 N1 C7 117.77(13)
C3 N3 H2N3 119.3(17)
C3 N3 H1N3 117(2)
H2N3 N3 H1N3 117(3)
C2 C1 C6 121.82(17)
C2 C1 H1A 119.1
C6 C1 H1A 119.1
C3 C2 C1 121.18(16)
C3 C2 H2A 119.4
C1 C2 H2A 119.4
C2 C3 C4 117.04(17)
C2 C3 N3 121.22(18)
C4 C3 N3 121.7(2)
C5 C4 C3 121.77(19)
C5 C4 H4A 119.1
C3 C4 H4A 119.1
C6 C5 C4 121.70(17)
C6 C5 H5A 119.1
C4 C5 H5A 119.1
C5 C6 C1 116.47(15)
C5 C6 C7 123.06(15)
C1 C6 C7 120.46(15)
N1 C7 C8 121.12(14)
N1 C7 C6 115.86(13)
C8 C7 C6 123.02(14)
C9 C8 C7 121.57(15)
C9 C8 H8A 119.2
C7 C8 H8A 119.2
C8 C9 C10 116.51(13)
C8 C9 C12 121.09(14)
C10 C9 C12 122.38(13)
C11 C10 C9 118.00(14)
C11 C10 C20 117.27(14)
C9 C10 C20 124.46(13)
N1 C11 O2 119.58(13)
N1 C11 C10 125.03(15)
O2 C11 C10 115.38(14)
C17 C12 C13 117.46(14)
C17 C12 C9 122.12(14)
C13 C12 C9 120.42(13)
C14 C13 C12 121.20(14)
C14 C13 H13A 119.4
C12 C13 H13A 119.4
C13 C14 C15 120.40(15)
C13 C14 H14A 119.8
C15 C14 H14A 119.8
O1 C15 C16 124.59(14)
O1 C15 C14 116.19(14)
C16 C15 C14 119.22(14)
C15 C16 C17 119.88(14)
C15 C16 H16A 120.1
C17 C16 H16A 120.1
C16 C17 C12 121.83(15)
C16 C17 H17A 119.1
C12 C17 H17A 119.1
O1 C18 C19 107.14(15)
O1 C18 H18A 110.3
C19 C18 H18A 110.3
O1 C18 H18B 110.3
C19 C18 H18B 110.3
H18A C18 H18B 108.5
C18 C19 H19A 109.5
C18 C19 H19B 109.5
H19A C19 H19B 109.5
C18 C19 H19C 109.5
H19A C19 H19C 109.5
H19B C19 H19C 109.5
N2 C20 C10 177.0(2)
O2 C21 H21A 109.5
O2 C21 H21B 109.5
H21A C21 H21B 109.5
O2 C21 H21C 109.5
H21A C21 H21C 109.5
H21B C21 H21C 109.5

loop_
_geom_bond_atom_site_label_1
_geom_bond_atom_site_label_2
_geom_bond_distance
O1 C15 1.3612(17)
O1 C18 1.4291(19)
O2 C11 1.3502(19)
O2 C21 1.437(2)
N1 C11 1.3114(19)
N1 C7 1.356(2)
N2 C20 1.141(2)
N3 C3 1.377(2)
N3 H2N3 0.88(3)
N3 H1N3 0.86(3)
C1 C2 1.380(2)
C1 C6 1.385(2)
C1 H1A 0.9300
C2 C3 1.376(3)
C2 H2A 0.9300
C3 C4 1.376(3)
C4 C5 1.375(3)
C4 H4A 0.9300
C5 C6 1.375(3)
C5 H5A 0.9300
C6 C7 1.473(2)
C7 C8 1.391(2)
C8 C9 1.391(2)
C8 H8A 0.9300
C9 C10 1.407(2)
C9 C12 1.485(2)
C10 C11 1.402(2)
C10 C20 1.427(2)
C12 C17 1.388(2)
C12 C13 1.399(2)
C13 C14 1.376(2)
C13 H13A 0.9300
C14 C15 1.393(2)
C14 H14A 0.9300
C15 C16 1.382(2)
C16 C17 1.385(2)
C16 H16A 0.9300
C17 H17A 0.9300
C18 C19 1.501(3)
C18 H18A 0.9700
C18 H18B 0.9700
C19 H19A 0.9600
C19 H19B 0.9600
C19 H19C 0.9600
C21 H21A 0.9600
C21 H21B 0.9600
C21 H21C 0.9600

loop_
_geom_hbond_atom_site_label_D
_geom_hbond_atom_site_label_H
_geom_hbond_atom_site_label_A
_geom_hbond_site_symmetry_A
_geom_hbond_distance_DH
_geom_hbond_distance_HA
_geom_hbond_distance_DA
_geom_hbond_angle_DHA
_geom_hbond_publ_flag
N3 H2N3 N2 4_666 0.88(3) 2.20(3) 3.084(3) 177(2) y
C21 H21A O1 2_745 0.96 2.52 3.439(2) 160 y
C18 H18A Cg 1_455 0.96 2.84 3.7135(18) 151 y

loop_
_geom_torsion_atom_site_label_1
_geom_torsion_atom_site_label_2
_geom_torsion_atom_site_label_3
_geom_torsion_atom_site_label_4
_geom_torsion
C6 C1 C2 C3 -0.5(3)
C1 C2 C3 C4 1.2(3)
C1 C2 C3 N3 -176.7(2)
C2 C3 C4 C5 -1.3(4)
N3 C3 C4 C5 176.6(3)
C3 C4 C5 C6 0.7(5)
C4 C5 C6 C1 0.1(4)
C4 C5 C6 C7 179.0(2)
C2 C1 C6 C5 -0.2(3)
C2 C1 C6 C7 -179.14(17)
C11 N1 C7 C8 0.3(2)
C11 N1 C7 C6 -179.60(15)
C5 C6 C7 N1 -165.10(19)
C1 C6 C7 N1 13.8(2)
C5 C6 C7 C8 15.0(3)
C1 C6 C7 C8 -166.12(17)
N1 C7 C8 C9 -0.8(3)
C6 C7 C8 C9 179.16(16)
C7 C8 C9 C10 0.8(2)
C7 C8 C9 C12 -177.43(15)
C8 C9 C10 C11 -0.4(2)
C12 C9 C10 C11 177.79(15)
C8 C9 C10 C20 -174.09(17)
C12 C9 C10 C20 4.1(3)
C7 N1 C11 O2 178.99(16)
C7 N1 C11 C10 0.1(3)
C21 O2 C11 N1 -3.0(3)
C21 O2 C11 C10 176.03(17)
C9 C10 C11 N1 0.0(3)
C20 C10 C11 N1 174.15(17)
C9 C10 C11 O2 -179.00(15)
C20 C10 C11 O2 -4.8(2)
C8 C9 C12 C17 -146.49(17)
C10 C9 C12 C17 35.4(2)
C8 C9 C12 C13 34.1(2)
C10 C9 C12 C13 -144.01(17)
C17 C12 C13 C14 -0.5(3)
C9 C12 C13 C14 178.94(16)
C12 C13 C14 C15 -0.2(3)
C18 O1 C15 C16 1.8(3)
C18 O1 C15 C14 -178.89(15)
C13 C14 C15 O1 -178.79(16)
C13 C14 C15 C16 0.6(3)
O1 C15 C16 C17 179.15(16)
C14 C15 C16 C17 -0.2(3)
C15 C16 C17 C12 -0.6(3)
C13 C12 C17 C16 1.0(3)
C9 C12 C17 C16 -178.51(16)
C15 O1 C18 C19 178.70(16)

loop_
_cod_related_entry_id
_cod_related_entry_database
_cod_related_entry_code
1 ChemSpider 30658116
